data_7012653
loop_
_publ_author_name
'Vreshch, Volodimir D.'
'Chernega, Alexander N.'
'Howard, Judith A. K.'
'Sieler, Joachim'
'Domasevitch, Konstantin V.'

_publ_section_title
;
 Two-step construction of molecular and polymeric mixed-metal Cu(Co)/Be
 complexes employing functionality of a pyridyl substituted
 acetylacetonateElectronic supplementary information (ESI) available:
 synthesis and crystallography. See
 http://www.rsc.org/suppdata/dt/b2/b212733d/
;
_journal_issue 9
_journal_name_full 'Dalton Transactions'
_journal_page_first 1707
_journal_paper_doi 10.1039/b212733d
_journal_year 2003
_chemical_formula_sum 'C40 H40 Be2 Br3 Cu2 N4 O8'
_chemical_formula_weight 1089.59
_chemical_name_systematic
;
Copper(I) Copper(II) Bromide Complex with
Beryllium 3-(4-Pyridyl)-2,4-pentanedionate
;
_space_group_IT_number 15
_symmetry_cell_setting monoclinic
_symmetry_space_group_name_Hall '-C 2yc'
_symmetry_space_group_name_H-M 'C 1 2/c 1'
_atom_sites_solution_hydrogens geom
_atom_sites_solution_primary direct
_atom_sites_solution_secondary difmap
_audit_creation_method SHELXL
_cell_angle_alpha 90.00
_cell_angle_beta 102.649(2)
_cell_angle_gamma 90.00
_cell_formula_units_Z 4
_cell_length_a 27.199(3)
_cell_length_b 11.0752(10)
_cell_length_c 14.516(2)
_cell_measurement_temperature 223(2)
_cell_volume 4266.6(8)
_computing_structure_refinement 'SHELXL-93 (Sheldrick, 1993)'
_computing_structure_solution 'SHELXS-86 (Sheldrick, 1990)'
_diffrn_ambient_temperature 223(2)
_diffrn_measurement_device 'SMART CCD Siemens'
_diffrn_measurement_method 'omega scans'
_diffrn_radiation_monochromator graphite
_diffrn_radiation_source 'fine-focus sealed tube'
_diffrn_radiation_type MoK\a
_diffrn_radiation_wavelength 0.71073
_diffrn_reflns_av_R_equivalents 0.0253
_diffrn_reflns_av_sigmaI/netI 0.0329
_diffrn_reflns_limit_h_max 19
_diffrn_reflns_limit_h_min -35
_diffrn_reflns_limit_k_max 14
_diffrn_reflns_limit_k_min -14
_diffrn_reflns_limit_l_max 19
_diffrn_reflns_limit_l_min -18
_diffrn_reflns_number 13615
_diffrn_reflns_theta_max 27.99
_diffrn_reflns_theta_min 1.53
_exptl_absorpt_coefficient_mu 3.862
_exptl_crystal_colour brown
_exptl_crystal_density_diffrn 1.696
_exptl_crystal_description prism
_exptl_crystal_F_000 2172
_exptl_crystal_size_max 0.25
_exptl_crystal_size_mid 0.15
_exptl_crystal_size_min 0.15
_refine_diff_density_max 1.589
_refine_diff_density_min -0.443
_refine_diff_density_rms 0.085
_refine_ls_extinction_method none
_refine_ls_goodness_of_fit_all 1.030
_refine_ls_goodness_of_fit_obs 1.110
_refine_ls_matrix_type full
_refine_ls_number_parameters 268
_refine_ls_number_reflns 4529
_refine_ls_number_restraints 0
_refine_ls_restrained_S_all 1.237
_refine_ls_restrained_S_obs 1.110
_refine_ls_R_factor_all 0.0635
_refine_ls_R_factor_obs 0.0380
_refine_ls_shift/esd_max 0.001
_refine_ls_shift/esd_mean 0.000
_refine_ls_structure_factor_coef Fsqd
_refine_ls_weighting_details 'w=1/[\s^2^(Fo^2^)+(0.0578P)^2^+0.0000P] where P=(Fo^2^+2Fc^2^)/3'
_refine_ls_weighting_scheme calc
_refine_ls_wR_factor_all 0.1184
_refine_ls_wR_factor_obs 0.0914
_reflns_number_observed 3549
_reflns_number_total 5126
_reflns_observed_criterion >2sigma(I)
_cod_data_source_file b212733d.txt
_cod_data_source_block c1208
_cod_depositor_comments
;
The following automatic conversions were performed:
'_symmetry_cell_setting' value 'Monoclinic' changed to 'monoclinic'
according to '/home/saulius/struct/CIF-dictionaries/cif_core.dic'
dictionary named 'cif_core.dic' version 2.4.1 from 2010-06-29.

Automatic conversion script
Id: cif_fix_enum 1527 2010-12-29 10:47:43Z saulius 

The following automatic conversions were performed:

'_refine_ls_weighting_scheme' value 'calc
w=1/[\s^2^(Fo^2^)+(0.0578P)^2^+0.0000P] where P=(Fo^2^+2Fc^2^)/3' was
changed to 'calc'. New tag '_refine_ls_weighting_details' was
created. The value of the new tag was set to
'w=1/[\s^2^(Fo^2^)+(0.0578P)^2^+0.0000P] where P=(Fo^2^+2Fc^2^)/3'.

Automatic conversion script
Id: cif_fix_values 3143 2015-03-26 13:38:13Z robertas 
;
_cod_original_cell_volume 4266.7(8)
_cod_original_sg_symbol_H-M C2/c
_cod_database_code 7012653

loop_
_symmetry_equiv_pos_as_xyz
'x, y, z'
'-x, y, -z+1/2'
'x+1/2, y+1/2, z'
'-x+1/2, y+1/2, -z+1/2'
'-x, -y, -z'
'x, -y, z-1/2'
'-x+1/2, -y+1/2, -z'
'x+1/2, -y+1/2, z-1/2'

loop_
_atom_site_aniso_label
_atom_site_aniso_U_11
_atom_site_aniso_U_22
_atom_site_aniso_U_33
_atom_site_aniso_U_23
_atom_site_aniso_U_13
_atom_site_aniso_U_12
Cu1 0.0411(3) 0.0462(4) 0.0385(3) 0.000 0.0237(3) 0.000
Cu2 0.0251(3) 0.0356(3) 0.0380(3) 0.000 0.0147(2) 0.000
Be1 0.018(2) 0.031(2) 0.040(2) -0.007(2) 0.008(2) 0.001(2)
Br1 0.0231(2) 0.0423(2) 0.0340(2) -0.00216(14) 0.00300(12) -0.00021(14)
Br2 0.0350(3) 0.0355(3) 0.0674(4) 0.000 0.0166(2) 0.000
O1 0.0226(10) 0.0311(11) 0.0462(13) -0.0090(10) 0.0100(10) -0.0012(9)
O2 0.0230(11) 0.0323(12) 0.0422(13) -0.0031(10) 0.0134(9) -0.0011(9)
O3 0.0220(11) 0.060(2) 0.0312(12) -0.0065(11) 0.0030(9) 0.0069(11)
O4 0.0242(10) 0.0371(12) 0.0317(11) -0.0033(9) 0.0096(9) 0.0016(9)
N1 0.0277(14) 0.037(2) 0.0302(14) 0.0013(11) 0.0101(11) 0.0016(11)
N2 0.0247(13) 0.039(2) 0.0342(14) -0.0031(12) 0.0080(11) -0.0023(11)
C1 0.0201(14) 0.028(2) 0.041(2) 0.0019(13) 0.0059(13) 0.0018(12)
C2 0.0207(14) 0.0291(15) 0.030(2) 0.0001(13) 0.0062(12) 0.0029(12)
C3 0.0201(14) 0.028(2) 0.030(2) 0.0011(12) 0.0028(12) 0.0018(12)
C4 0.034(2) 0.028(2) 0.056(2) -0.006(2) 0.014(2) -0.0037(14)
C5 0.028(2) 0.033(2) 0.068(2) -0.001(2) 0.020(2) -0.0031(14)
C6 0.0228(15) 0.036(2) 0.034(2) -0.0006(14) 0.0059(13) 0.0046(13)
C7 0.029(2) 0.038(2) 0.028(2) -0.0025(13) 0.0033(13) 0.0067(14)
C8 0.0229(15) 0.027(2) 0.035(2) 0.0026(13) 0.0091(13) 0.0004(12)
C9 0.040(2) 0.071(3) 0.032(2) 0.006(2) 0.007(2) 0.026(2)
C10 0.051(2) 0.081(3) 0.026(2) 0.004(2) 0.010(2) 0.023(2)
C11 0.026(2) 0.053(2) 0.032(2) -0.005(2) 0.0081(13) -0.0007(15)
C12 0.0183(14) 0.038(2) 0.033(2) -0.0061(14) 0.0074(12) -0.0005(13)
C13 0.0189(13) 0.0227(14) 0.037(2) -0.0051(13) 0.0086(12) -0.0040(11)
C14 0.029(2) 0.037(2) 0.042(2) 0.005(2) 0.0096(15) 0.0017(14)
C15 0.044(2) 0.114(4) 0.033(2) -0.001(2) 0.012(2) 0.011(3)
C16 0.030(2) 0.048(2) 0.045(2) -0.016(2) 0.0149(15) -0.003(2)
C17 0.026(2) 0.054(2) 0.050(2) -0.022(2) 0.0089(15) -0.006(2)
C18 0.0193(14) 0.042(2) 0.033(2) -0.0032(14) 0.0090(13) -0.0012(13)
C19 0.029(2) 0.037(2) 0.037(2) -0.0068(15) 0.0111(14) -0.0024(14)
C20 0.025(2) 0.042(2) 0.037(2) -0.002(2) 0.0106(13) -0.0041(14)

loop_
_atom_site_label
_atom_site_type_symbol
_atom_site_fract_x
_atom_site_fract_y
_atom_site_fract_z
_atom_site_U_iso_or_equiv
_atom_site_thermal_displace_type
_atom_site_occupancy
_atom_site_calc_flag
_atom_site_refinement_flags
_atom_site_disorder_group
Cu1 Cu 1.0000 -0.12722(6) 0.7500 0.0396(2) Uani 1 d S .
Cu2 Cu 1.0000 0.18865(5) 0.7500 0.03171(15) Uani 1 d S .
Be1 Be 1.19847(15) -0.5114(4) 0.4030(3) 0.0296(9) Uani 1 d . .
Br1 Br 0.946678(11) 0.02355(3) 0.63669(2) 0.03364(11) Uani 1 d . .
Br2 Br 1.0000 0.40760(5) 0.7500 0.0451(2) Uani 1 d S .
O1 O 1.14441(8) -0.5631(2) 0.4127(2) 0.0330(5) Uani 1 d . .
O2 O 1.19733(8) -0.3695(2) 0.4287(2) 0.0316(5) Uani 1 d . .
O3 O 1.21157(8) -0.5320(2) 0.3032(2) 0.0382(6) Uani 1 d . .
O4 O 1.24332(8) -0.5768(2) 0.47987(15) 0.0305(5) Uani 1 d . .
N1 N 1.03995(10) -0.2150(2) 0.6720(2) 0.0311(6) Uani 1 d . .
N2 N 1.43869(10) -0.6855(3) 0.3088(2) 0.0324(6) Uani 1 d . .
C1 C 1.11741(12) -0.5107(3) 0.4631(2) 0.0298(7) Uani 1 d . .
C2 C 1.12855(11) -0.3956(3) 0.5017(2) 0.0265(6) Uani 1 d . .
C3 C 1.16770(11) -0.3268(3) 0.4776(2) 0.0265(6) Uani 1 d . .
C4 C 1.17515(13) -0.1971(3) 0.5049(3) 0.0386(8) Uani 1 d . .
H4A H 1.16893(13) -0.1848(3) 0.5668(3) 0.046 Uiso 1 d R .
H4B H 1.15264(13) -0.1484(3) 0.4596(3) 0.046 Uiso 1 d R .
H4C H 1.20900(13) -0.1739(3) 0.5037(3) 0.046 Uiso 1 d R .
C5 C 1.07228(13) -0.5784(3) 0.4763(3) 0.0418(8) Uani 1 d . .
H5A H 1.05986(13) -0.5420(3) 0.5268(3) 0.050 Uiso 1 d R .
H5B H 1.08103(13) -0.6610(3) 0.4922(3) 0.050 Uiso 1 d R .
H5C H 1.04623(13) -0.5770(3) 0.4198(3) 0.050 Uiso 1 d R .
C6 C 1.02620(12) -0.2176(3) 0.5780(2) 0.0312(7) Uani 1 d . .
H6A H 0.99634(12) -0.1741(3) 0.5485(2) 0.037 Uiso 1 d R .
C7 C 1.05283(12) -0.2770(3) 0.5214(2) 0.0320(7) Uani 1 d . .
H7A H 1.04062(12) -0.2774(3) 0.4541(2) 0.038 Uiso 1 d R .
C8 C 1.09653(11) -0.3381(3) 0.5609(2) 0.0280(6) Uani 1 d . .
C9 C 1.10995(14) -0.3399(4) 0.6586(3) 0.0477(10) Uani 1 d . .
H9A H 1.13917(14) -0.3843(4) 0.6899(3) 0.057 Uiso 1 d R .
C10 C 1.0813(2) -0.2791(4) 0.7110(3) 0.0524(11) Uani 1 d . .
H10A H 1.0913(2) -0.2820(4) 0.7787(3) 0.063 Uiso 1 d R .
C11 C 1.25497(12) -0.5690(3) 0.2932(2) 0.0368(8) Uani 1 d . .
C12 C 1.29313(11) -0.6075(3) 0.3677(2) 0.0297(7) Uani 1 d . .
C13 C 1.28485(11) -0.6114(3) 0.4611(2) 0.0258(6) Uani 1 d . .
C14 C 1.32361(12) -0.6566(3) 0.5422(2) 0.0358(7) Uani 1 d . .
H14A H 1.30764(12) -0.6841(3) 0.5911(2) 0.043 Uiso 1 d R .
H14B H 1.34705(12) -0.5932(3) 0.5658(2) 0.043 Uiso 1 d R .
H14C H 1.34196(12) -0.7217(3) 0.5217(2) 0.043 Uiso 1 d R .
C15 C 1.2613(2) -0.5645(5) 0.1929(3) 0.0628(13) Uani 1 d . .
H15A H 1.2940(2) -0.5326(5) 0.1919(3) 0.075 Uiso 1 d R .
H15B H 1.2359(2) -0.5144(5) 0.1552(3) 0.075 Uiso 1 d R .
H15C H 1.2582(2) -0.6444(5) 0.1665(3) 0.075 Uiso 1 d R .
C16 C 1.39852(13) -0.7549(4) 0.2729(3) 0.0398(8) Uani 1 d . .
H16A H 1.40296(13) -0.8213(4) 0.2330(3) 0.048 Uiso 1 d R .
C17 C 1.35142(13) -0.7358(4) 0.2925(3) 0.0431(9) Uani 1 d . .
H17A H 1.32384(13) -0.7878(4) 0.2652(3) 0.052 Uiso 1 d R .
C18 C 1.34376(11) -0.6408(3) 0.3507(2) 0.0310(7) Uani 1 d . .
C19 C 1.38647(12) -0.5734(3) 0.3898(2) 0.0336(7) Uani 1 d . .
H19A H 1.38396(12) -0.5083(3) 0.4322(2) 0.040 Uiso 1 d R .
C20 C 1.43202(12) -0.5978(3) 0.3679(2) 0.0341(7) Uani 1 d . .
H20A H 1.46060(12) -0.5494(3) 0.3964(2) 0.041 Uiso 1 d R .

loop_
_atom_type_symbol
_atom_type_description
_atom_type_scat_dispersion_real
_atom_type_scat_dispersion_imag
_atom_type_scat_source
C C 0.0033 0.0016 'International Tables Vol C Tables 4.2.6.8 and 6.1.1.4'
H H 0.0000 0.0000 'International Tables Vol C Tables 4.2.6.8 and 6.1.1.4'
Be Be 0.0005 0.0002 'International Tables Vol C Tables 4.2.6.8 and 6.1.1.4'
N N 0.0061 0.0033 'International Tables Vol C Tables 4.2.6.8 and 6.1.1.4'
O O 0.0106 0.0060 'International Tables Vol C Tables 4.2.6.8 and 6.1.1.4'
Cu Cu 0.3201 1.2651 'International Tables Vol C Tables 4.2.6.8 and 6.1.1.4'
Br Br -0.2901 2.4595 'International Tables Vol C Tables 4.2.6.8 and 6.1.1.4'

loop_
_geom_angle_atom_site_label_1
_geom_angle_atom_site_label_2
_geom_angle_atom_site_label_3
_geom_angle
_geom_angle_site_symmetry_1
_geom_angle_site_symmetry_3
_geom_angle_publ_flag
N1 Cu1 N1 121.4(2) . 2_756 ?
N1 Cu1 Br1 112.45(8) . 2_756 ?
N1 Cu1 Br1 104.87(8) 2_756 2_756 ?
N1 Cu1 Br1 104.87(8) . . ?
N1 Cu1 Br1 112.45(8) 2_756 . ?
Br1 Cu1 Br1 98.57(3) 2_756 . ?
N2 Cu2 N2 178.0(2) 8_446 7_746 ?
N2 Cu2 Br2 91.00(8) 8_446 . ?
N2 Cu2 Br2 91.00(8) 7_746 . ?
N2 Cu2 Br1 82.06(8) 8_446 . ?
N2 Cu2 Br1 96.56(8) 7_746 . ?
Br2 Cu2 Br1 133.303(12) . . ?
N2 Cu2 Br1 96.56(8) 8_446 2_756 ?
N2 Cu2 Br1 82.06(8) 7_746 2_756 ?
Br2 Cu2 Br1 133.303(12) . 2_756 ?
Br1 Cu2 Br1 93.39(2) . 2_756 ?
O3 Be1 O1 115.0(3) . . ?
O3 Be1 O2 111.7(3) . . ?
O1 Be1 O2 105.1(2) . . ?
O3 Be1 O4 106.1(2) . . ?
O1 Be1 O4 110.0(3) . . ?
O2 Be1 O4 108.8(3) . . ?
Cu1 Br1 Cu2 84.02(2) . . ?
C1 O1 Be1 122.4(3) . . ?
C3 O2 Be1 122.3(2) . . ?
C11 O3 Be1 123.0(3) . . ?
C13 O4 Be1 123.5(3) . . ?
C6 N1 C10 116.1(3) . . ?
C6 N1 Cu1 121.9(2) . . ?
C10 N1 Cu1 122.0(2) . . ?
C20 N2 C16 116.9(3) . . ?
C20 N2 Cu2 121.5(2) . 7_746 ?
C16 N2 Cu2 119.9(2) . 7_746 ?
O1 C1 C2 122.7(3) . . ?
O1 C1 C5 115.9(3) . . ?
C2 C1 C5 121.4(3) . . ?
C1 C2 C3 120.1(3) . . ?
C1 C2 C8 121.1(3) . . ?
C3 C2 C8 118.5(3) . . ?
O2 C3 C2 122.6(3) . . ?
O2 C3 C4 116.0(3) . . ?
C2 C3 C4 121.3(3) . . ?
N1 C6 C7 123.7(3) . . ?
C6 C7 C8 120.3(3) . . ?
C7 C8 C9 116.3(3) . . ?
C7 C8 C2 121.8(3) . . ?
C9 C8 C2 121.8(3) . . ?
C10 C9 C8 120.3(3) . . ?
N1 C10 C9 123.2(3) . . ?
O3 C11 C12 123.8(3) . . ?
O3 C11 C15 113.7(3) . . ?
C12 C11 C15 122.6(3) . . ?
C11 C12 C13 120.2(3) . . ?
C11 C12 C18 120.2(3) . . ?
C13 C12 C18 119.5(3) . . ?
O4 C13 C12 121.7(3) . . ?
O4 C13 C14 116.1(3) . . ?
C12 C13 C14 122.2(3) . . ?
N2 C16 C17 122.8(3) . . ?
C16 C17 C18 120.5(3) . . ?
C19 C18 C17 115.4(3) . . ?
C19 C18 C12 121.1(3) . . ?
C17 C18 C12 123.5(3) . . ?
C20 C19 C18 121.0(3) . . ?
N2 C20 C19 123.3(3) . . ?

loop_
_geom_bond_atom_site_label_1
_geom_bond_atom_site_label_2
_geom_bond_distance
_geom_bond_site_symmetry_2
_geom_bond_publ_flag
Cu1 N1 1.987(3) . ?
Cu1 N1 1.986(3) 2_756 ?
Cu1 Br1 2.5598(5) 2_756 ?
Cu1 Br1 2.5598(5) . ?
Cu2 N2 2.034(3) 8_446 ?
Cu2 N2 2.034(3) 7_746 ?
Cu2 Br2 2.4249(8) . ?
Cu2 Br1 2.6660(5) . ?
Cu2 Br1 2.6660(5) 2_756 ?
Be1 O3 1.582(5) . ?
Be1 O1 1.612(4) . ?
Be1 O2 1.618(5) . ?
Be1 O4 1.631(5) . ?
O1 C1 1.283(4) . ?
O2 C3 1.276(4) . ?
O3 C11 1.288(4) . ?
O4 C13 1.277(3) . ?
N1 C6 1.334(4) . ?
N1 C10 1.346(5) . ?
N2 C20 1.334(4) . ?
N2 C16 1.345(4) . ?
N2 Cu2 2.034(3) 7_746 ?
C1 C2 1.398(4) . ?
C1 C5 1.487(5) . ?
C2 C3 1.414(4) . ?
C2 C8 1.494(4) . ?
C3 C4 1.491(4) . ?
C6 C7 1.376(4) . ?
C7 C8 1.379(4) . ?
C8 C9 1.385(5) . ?
C9 C10 1.378(5) . ?
C11 C12 1.392(5) . ?
C11 C15 1.503(5) . ?
C12 C13 1.423(4) . ?
C12 C18 1.497(4) . ?
C13 C14 1.484(5) . ?
C16 C17 1.388(5) . ?
C17 C18 1.393(5) . ?
C18 C19 1.393(4) . ?
C19 C20 1.372(4) . ?
